data_4305850
loop_
_publ_author_name
'Andreas Franken'
'Bruce E. Hodson'
'Thomas D. McGrath'
'F. Gordon A. Stone'

_publ_contact_author_address
; Department of Chemistry and Biochemistry
  Baylor University
  PO Box 97348
  Waco
  TX, 76798-7348
  USA
;
_publ_contact_author_email Gordon_Stone@baylor.edu
_publ_contact_author_fax '+1 254 710 2403'
_publ_contact_author_name 'Prof. F. Gordon A. Stone'
_publ_contact_author_phone '+1 254 710 4427'
_publ_section_title
;
Formation of Intramolecular Rings in Ferramonocarbollide Complexes
;
_journal_name_full 'Inorganic Chemistry'
_journal_page_first 8788
_journal_page_last 8797
_journal_paper_doi 10.1021/ic800780w
_journal_volume 47
_journal_year 2008
_chemical_formula_sum 'C19 H28 B8 Cl2 Fe N O2 P'
_chemical_formula_weight 546.62
_chemical_name_systematic
; 
 ? 
;
_space_group_IT_number 61
_symmetry_cell_setting orthorhombic
_symmetry_space_group_name_Hall '-P 2ac 2ab'
_symmetry_space_group_name_H-M 'P b c a'
_atom_sites_solution_hydrogens geom
_atom_sites_solution_primary direct
_atom_sites_solution_secondary difmap
_audit_creation_method SHELXL-97
_cell_angle_alpha 90.00
_cell_angle_beta 90.00
_cell_angle_gamma 90.00
_cell_formula_units_Z 8
_cell_length_a 15.2504(17)
_cell_length_b 14.8275(17)
_cell_length_c 23.127(3)
_cell_measurement_reflns_used 6490
_cell_measurement_temperature 110(2)
_cell_measurement_theta_max 21.41
_cell_measurement_theta_min 3.00
_cell_volume 5229.6(11)
_computing_cell_refinement 'Bruker APEX2 (Bruker, 2003)'
_computing_data_collection 'Bruker APEX2 (Bruker, 2003)'
_computing_data_reduction 'Bruker APEX2 (Bruker, 2003)'
_computing_molecular_graphics 'Bruker SHELXTL (Bruker, 2001)'
_computing_publication_material 'Bruker SHELXTL (Bruker, 2001)'
_computing_structure_refinement 'Bruker SHELXTL (Bruker, 2001)'
_computing_structure_solution 'Bruker SHELXTL (Bruker, 2001)'
_diffrn_ambient_temperature 110(2)
_diffrn_measured_fraction_theta_full 0.999
_diffrn_measured_fraction_theta_max 0.999
_diffrn_measurement_device_type 'Bruker-Nonius X8 APEX CCD area detector'
_diffrn_measurement_method 'phi and omega scans'
_diffrn_radiation_monochromator graphite
_diffrn_radiation_source 'fine-focus sealed tube'
_diffrn_radiation_type MoK\a
_diffrn_radiation_wavelength 0.71070
_diffrn_reflns_av_R_equivalents 0.1117
_diffrn_reflns_av_sigmaI/netI 0.1149
_diffrn_reflns_limit_h_max 18
_diffrn_reflns_limit_h_min -18
_diffrn_reflns_limit_k_max 8
_diffrn_reflns_limit_k_min -18
_diffrn_reflns_limit_l_max 28
_diffrn_reflns_limit_l_min -26
_diffrn_reflns_number 22260
_diffrn_reflns_theta_full 25.00
_diffrn_reflns_theta_max 26.10
_diffrn_reflns_theta_min 1.76
_exptl_absorpt_coefficient_mu 0.861
_exptl_absorpt_correction_T_max 0.9672
_exptl_absorpt_correction_T_min 0.8419
_exptl_absorpt_correction_type multi-scan
_exptl_absorpt_process_details 'SADABS (Bruker, 2003)'
_exptl_crystal_colour yellow
_exptl_crystal_density_diffrn 1.389
_exptl_crystal_density_method 'not measured'
_exptl_crystal_description needle
_exptl_crystal_F_000 2240
_exptl_crystal_size_max 0.21
_exptl_crystal_size_mid 0.04
_exptl_crystal_size_min 0.04
_refine_diff_density_max 0.631
_refine_diff_density_min -0.558
_refine_diff_density_rms 0.092
_refine_ls_extinction_method none
_refine_ls_goodness_of_fit_ref 0.996
_refine_ls_hydrogen_treatment constr
_refine_ls_matrix_type full
_refine_ls_number_parameters 309
_refine_ls_number_reflns 5191
_refine_ls_number_restraints 0
_refine_ls_restrained_S_all 0.996
_refine_ls_R_factor_all 0.1202
_refine_ls_R_factor_gt 0.0610
_refine_ls_shift/su_max 0.000
_refine_ls_shift/su_mean 0.000
_refine_ls_structure_factor_coef Fsqd
_refine_ls_weighting_details 'calc w=1/[\s^2^(Fo^2^)+(0.0448P)^2^+0.0000P] where P=(Fo^2^+2Fc^2^)/3'
_refine_ls_weighting_scheme calc
_refine_ls_wR_factor_gt 0.1055
_refine_ls_wR_factor_ref 0.1236
_reflns_number_gt 3131
_reflns_number_total 5191
_reflns_threshold_expression >2sigma(I)
_cod_data_source_file ic800780w_si_001_7.cif
_cod_data_source_block 8
_cod_original_cell_volume 5229.5(10)
_cod_database_code 4305850

loop_
_symmetry_equiv_pos_as_xyz
'x, y, z'
'-x+1/2, -y, z+1/2'
'x+1/2, -y+1/2, -z'
'-x, y+1/2, -z+1/2'
'-x, -y, -z'
'x-1/2, y, -z-1/2'
'-x-1/2, y-1/2, z'
'x, -y-1/2, z-1/2'

loop_
_atom_site_label
_atom_site_type_symbol
_atom_site_fract_x
_atom_site_fract_y
_atom_site_fract_z
_atom_site_U_iso_or_equiv
_atom_site_adp_type
_atom_site_occupancy
_atom_site_symmetry_multiplicity
_atom_site_calc_flag
_atom_site_refinement_flags
_atom_site_disorder_assembly
_atom_site_disorder_group
P1 P 0.17498(7) 0.41932(7) 0.13052(5) 0.0140(2) Uani 1 1 d . . .
C1 C -0.0468(3) 0.2396(3) 0.1660(2) 0.0283(11) Uani 1 1 d . . .
H1 H -0.1198 0.2400 0.1610 0.034 Uiso 1 1 calc R . .
B2 B 0.0019(3) 0.2107(4) 0.2250(2) 0.0247(13) Uani 1 1 d . . .
H2 H -0.0339 0.1856 0.2641 0.030 Uiso 1 1 calc R . .
Cl3 Cl 0.13947(7) 0.35842(9) 0.44578(5) 0.0359(3) Uani 1 1 d . . .
B3 B 0.0060(3) 0.3293(4) 0.1834(2) 0.0227(12) Uani 1 1 d . . .
H3 H -0.0259 0.3968 0.1889 0.027 Uiso 1 1 calc R . .
Cl4 Cl 0.32718(7) 0.39108(10) 0.43588(6) 0.0434(4) Uani 1 1 d . . .
B4 B 0.0232(3) 0.2613(3) 0.1170(2) 0.0257(13) Uani 1 1 d . . .
H4 H 0.0047 0.2773 0.0712 0.031 Uiso 1 1 calc R . .
B5 B 0.0171(3) 0.1559(4) 0.1559(2) 0.0236(12) Uani 1 1 d . . .
H5 H -0.0075 0.0888 0.1407 0.028 Uiso 1 1 calc R . .
Fe6 Fe 0.10955(4) 0.30178(4) 0.24602(3) 0.01573(16) Uani 1 1 d . . .
B7 B 0.1117(3) 0.3151(3) 0.1530(2) 0.0176(11) Uani 1 1 d . . .
B8 B 0.1207(3) 0.1974(3) 0.1318(2) 0.0233(12) Uani 1 1 d . . .
H8 H 0.1563 0.1632 0.0956 0.028 Uiso 1 1 calc R . .
B9 B 0.1047(3) 0.1637(4) 0.2075(2) 0.0253(12) Uani 1 1 d . . .
H9 H 0.1263 0.1016 0.2312 0.030 Uiso 1 1 calc R . .
B10 B 0.1842(3) 0.2405(3) 0.1843(2) 0.0200(12) Uani 1 1 d . . .
H10 H 0.2575 0.2389 0.1869 0.024 Uiso 1 1 calc R . .
C11 C 0.1133(2) 0.5169(3) 0.10773(17) 0.0155(9) Uani 1 1 d . . .
C12 C 0.0318(3) 0.5049(3) 0.08232(19) 0.0266(11) Uani 1 1 d . . .
H12 H 0.0080 0.4461 0.0779 0.032 Uiso 1 1 calc R . .
C13 C -0.0147(3) 0.5800(3) 0.0634(2) 0.0374(13) Uani 1 1 d . . .
H13 H -0.0711 0.5724 0.0466 0.045 Uiso 1 1 calc R . .
C14 C 0.0203(3) 0.6654(3) 0.0688(2) 0.0320(12) Uani 1 1 d . . .
H14 H -0.0118 0.7162 0.0554 0.038 Uiso 1 1 calc R . .
C15 C 0.1014(3) 0.6773(3) 0.09342(18) 0.0235(10) Uani 1 1 d . . .
H15 H 0.1252 0.7361 0.0975 0.028 Uiso 1 1 calc R . .
C16 C 0.1482(3) 0.6032(3) 0.11224(18) 0.0189(10) Uani 1 1 d . . .
H16 H 0.2049 0.6113 0.1285 0.023 Uiso 1 1 calc R . .
C21 C 0.2573(3) 0.4025(3) 0.07599(18) 0.0190(10) Uani 1 1 d . . .
C22 C 0.2335(3) 0.3571(3) 0.02548(19) 0.0258(11) Uani 1 1 d . . .
H22 H 0.1763 0.3324 0.0216 0.031 Uiso 1 1 calc R . .
C23 C 0.2938(3) 0.3484(3) -0.0188(2) 0.0380(13) Uani 1 1 d . . .
H23 H 0.2772 0.3187 -0.0535 0.046 Uiso 1 1 calc R . .
C24 C 0.3772(3) 0.3821(3) -0.0133(2) 0.0385(14) Uani 1 1 d . . .
H24 H 0.4181 0.3754 -0.0440 0.046 Uiso 1 1 calc R . .
C25 C 0.4017(3) 0.4256(3) 0.0367(2) 0.0313(12) Uani 1 1 d . . .
H25 H 0.4599 0.4477 0.0407 0.038 Uiso 1 1 calc R . .
C26 C 0.3418(3) 0.4376(3) 0.0815(2) 0.0234(11) Uani 1 1 d . . .
H26 H 0.3583 0.4693 0.1155 0.028 Uiso 1 1 calc R . .
C27 C 0.2344(2) 0.4438(3) 0.19663(17) 0.0175(10) Uani 1 1 d . . .
H27A H 0.2873 0.4052 0.1986 0.021 Uiso 1 1 calc R . .
H27B H 0.2539 0.5075 0.1961 0.021 Uiso 1 1 calc R . .
C28 C 0.1171(3) 0.5055(3) 0.25408(19) 0.0277(11) Uani 1 1 d . . .
H28A H 0.0870 0.5029 0.2915 0.042 Uiso 1 1 calc R . .
H28B H 0.0738 0.5025 0.2228 0.042 Uiso 1 1 calc R . .
H28C H 0.1500 0.5621 0.2512 0.042 Uiso 1 1 calc R . .
C29 C 0.2386(3) 0.4331(3) 0.29962(18) 0.0301(12) Uani 1 1 d . . .
H29A H 0.2645 0.4935 0.3016 0.045 Uiso 1 1 calc R . .
H29B H 0.2853 0.3881 0.2956 0.045 Uiso 1 1 calc R . .
H29C H 0.2054 0.4213 0.3351 0.045 Uiso 1 1 calc R . .
C30 C 0.2361(3) 0.3929(3) 0.4813(2) 0.0303(12) Uani 1 1 d . . .
H30A H 0.2280 0.4548 0.4964 0.036 Uiso 1 1 calc R . .
H30B H 0.2470 0.3525 0.5147 0.036 Uiso 1 1 calc R . .
O61 O -0.0259(2) 0.3557(2) 0.32850(15) 0.0422(10) Uani 1 1 d . . .
C61 C 0.0284(3) 0.3370(3) 0.29634(19) 0.0252(11) Uani 1 1 d . . .
O62 O 0.2204(2) 0.2009(2) 0.32613(14) 0.0366(9) Uani 1 1 d . . .
C62 C 0.1777(3) 0.2442(3) 0.29542(19) 0.0264(11) Uani 1 1 d . . .
N63 N 0.1790(2) 0.4276(2) 0.24910(15) 0.0188(8) Uani 1 1 d . . .

loop_
_atom_site_aniso_label
_atom_site_aniso_U_11
_atom_site_aniso_U_22
_atom_site_aniso_U_33
_atom_site_aniso_U_23
_atom_site_aniso_U_13
_atom_site_aniso_U_12
P1 0.0119(5) 0.0128(6) 0.0173(6) 0.0008(5) -0.0014(4) -0.0022(4)
C1 0.019(2) 0.029(3) 0.037(3) 0.001(2) 0.000(2) -0.002(2)
B2 0.027(3) 0.023(3) 0.024(3) -0.002(3) 0.003(2) -0.010(2)
Cl3 0.0203(6) 0.0484(8) 0.0388(8) -0.0041(7) 0.0008(5) -0.0110(5)
B3 0.013(2) 0.025(3) 0.029(3) 0.007(3) 0.004(2) -0.004(2)
Cl4 0.0199(6) 0.0710(10) 0.0393(8) 0.0010(7) 0.0035(6) -0.0092(6)
B4 0.023(3) 0.018(3) 0.036(3) 0.002(3) -0.007(2) -0.009(2)
B5 0.031(3) 0.013(3) 0.027(3) 0.001(2) 0.003(2) -0.010(2)
Fe6 0.0152(3) 0.0134(3) 0.0186(3) 0.0002(3) 0.0025(3) 0.0008(2)
B7 0.017(2) 0.013(3) 0.022(3) 0.000(2) 0.004(2) -0.001(2)
B8 0.026(3) 0.015(3) 0.029(3) -0.003(3) 0.004(2) -0.005(2)
B9 0.029(3) 0.012(3) 0.035(3) 0.004(2) -0.005(2) 0.006(2)
B10 0.025(3) 0.012(3) 0.023(3) 0.003(2) 0.006(2) 0.007(2)
C11 0.015(2) 0.014(2) 0.017(2) -0.0014(19) 0.0009(18) 0.0007(17)
C12 0.024(3) 0.017(3) 0.039(3) 0.013(2) -0.009(2) -0.003(2)
C13 0.018(2) 0.038(3) 0.056(4) 0.013(3) -0.017(2) 0.002(2)
C14 0.029(3) 0.024(3) 0.043(3) 0.010(3) -0.002(2) 0.011(2)
C15 0.030(3) 0.012(2) 0.028(3) -0.003(2) 0.004(2) -0.003(2)
C16 0.016(2) 0.018(3) 0.022(3) 0.001(2) -0.0028(18) 0.0026(18)
C21 0.018(2) 0.012(2) 0.027(3) 0.007(2) 0.0026(19) 0.0031(17)
C22 0.036(3) 0.019(3) 0.022(3) -0.001(2) 0.002(2) -0.003(2)
C23 0.063(4) 0.024(3) 0.027(3) -0.005(2) 0.014(3) -0.003(3)
C24 0.047(4) 0.028(3) 0.040(4) 0.014(3) 0.028(3) 0.014(2)
C25 0.023(3) 0.026(3) 0.045(3) 0.021(3) 0.012(2) 0.008(2)
C26 0.020(2) 0.020(3) 0.030(3) 0.008(2) 0.0004(19) 0.0013(19)
C27 0.016(2) 0.015(2) 0.021(2) 0.000(2) 0.0021(18) -0.0008(18)
C28 0.036(3) 0.015(2) 0.032(3) -0.003(2) 0.010(2) 0.0007(19)
C29 0.041(3) 0.028(3) 0.021(3) -0.002(2) -0.012(2) -0.013(2)
C30 0.023(3) 0.040(3) 0.028(3) -0.006(2) -0.004(2) -0.004(2)
O61 0.043(2) 0.034(2) 0.050(2) -0.0043(19) 0.0336(18) 0.0025(17)
C61 0.032(3) 0.021(3) 0.023(3) 0.003(2) 0.005(2) -0.003(2)
O62 0.042(2) 0.030(2) 0.038(2) 0.0033(18) -0.0134(17) 0.0046(17)
C62 0.029(3) 0.027(3) 0.024(3) -0.002(2) 0.004(2) -0.002(2)
N63 0.0237(19) 0.0142(19) 0.018(2) 0.0001(17) -0.0010(17) 0.0001(14)

loop_
_atom_type_symbol
_atom_type_description
_atom_type_scat_dispersion_real
_atom_type_scat_dispersion_imag
_atom_type_scat_source
C C 0.0033 0.0016 'International Tables Vol C Tables 4.2.6.8 and 6.1.1.4'
H H 0.0000 0.0000 'International Tables Vol C Tables 4.2.6.8 and 6.1.1.4'
B B 0.0013 0.0007 'International Tables Vol C Tables 4.2.6.8 and 6.1.1.4'
O O 0.0106 0.0060 'International Tables Vol C Tables 4.2.6.8 and 6.1.1.4'
P P 0.1023 0.0942 'International Tables Vol C Tables 4.2.6.8 and 6.1.1.4'
Fe Fe 0.3463 0.8444 'International Tables Vol C Tables 4.2.6.8 and 6.1.1.4'
N N 0.0061 0.0033 'International Tables Vol C Tables 4.2.6.8 and 6.1.1.4'
Cl Cl 0.1484 0.1585 'International Tables Vol C Tables 4.2.6.8 and 6.1.1.4'

loop_
_geom_angle_atom_site_label_1
_geom_angle_atom_site_label_2
_geom_angle_atom_site_label_3
_geom_angle
_geom_angle_site_symmetry_1
_geom_angle_site_symmetry_3
_geom_angle_publ_flag
C21 P1 C11 105.70(18) . . ?
C21 P1 C27 105.65(19) . . ?
C11 P1 C27 110.25(19) . . ?
C21 P1 B7 115.8(2) . . ?
C11 P1 B7 118.0(2) . . ?
C27 P1 B7 100.7(2) . . ?
B4 C1 B5 69.1(3) . . ?
B4 C1 B3 71.0(3) . . ?
B5 C1 B3 112.0(4) . . ?
B4 C1 B2 110.4(4) . . ?
B5 C1 B2 68.7(3) . . ?
B3 C1 B2 77.2(3) . . ?
B4 C1 H1 126.2 . . ?
B5 C1 H1 126.6 . . ?
B3 C1 H1 121.3 . . ?
B2 C1 H1 123.2 . . ?
C1 B2 B9 108.6(4) . . ?
C1 B2 B5 55.2(3) . . ?
B9 B2 B5 60.3(3) . . ?
C1 B2 B3 51.3(3) . . ?
B9 B2 B3 102.0(3) . . ?
B5 B2 B3 88.0(3) . . ?
C1 B2 Fe6 111.7(3) . . ?
B9 B2 Fe6 68.1(2) . . ?
B5 B2 Fe6 112.2(3) . . ?
B3 B2 Fe6 62.6(2) . . ?
C1 B2 H2 123.2 . . ?
B9 B2 H2 119.2 . . ?
B5 B2 H2 128.8 . . ?
B3 B2 H2 134.0 . . ?
Fe6 B2 H2 113.2 . . ?
C1 B3 B7 105.0(4) . . ?
C1 B3 B4 54.1(3) . . ?
B7 B3 B4 58.6(3) . . ?
C1 B3 B2 51.5(3) . . ?
B7 B3 B2 96.6(3) . . ?
B4 B3 B2 85.7(3) . . ?
C1 B3 Fe6 111.9(3) . . ?
B7 B3 Fe6 65.3(2) . . ?
B4 B3 Fe6 110.2(3) . . ?
B2 B3 Fe6 62.6(2) . . ?
C1 B3 H3 123.4 . . ?
B7 B3 H3 123.2 . . ?
B4 B3 H3 129.9 . . ?
B2 B3 H3 135.6 . . ?
Fe6 B3 H3 113.9 . . ?
C1 B4 B7 105.4(4) . . ?
C1 B4 B8 108.2(4) . . ?
B7 B4 B8 61.2(3) . . ?
C1 B4 B5 55.5(3) . . ?
B7 B4 B5 101.2(3) . . ?
B8 B4 B5 59.4(3) . . ?
C1 B4 B3 54.9(3) . . ?
B7 B4 B3 58.3(3) . . ?
B8 B4 B3 104.2(3) . . ?
B5 B4 B3 92.9(3) . . ?
C1 B4 H4 123.1 . . ?
B7 B4 H4 122.8 . . ?
B8 B4 H4 120.1 . . ?
B5 B4 H4 129.8 . . ?
B3 B4 H4 129.1 . . ?
C1 B5 B8 108.5(4) . . ?
C1 B5 B9 107.9(4) . . ?
B8 B5 B9 61.7(3) . . ?
C1 B5 B4 55.4(3) . . ?
B8 B5 B4 60.0(3) . . ?
B9 B5 B4 103.7(3) . . ?
C1 B5 B2 56.1(3) . . ?
B8 B5 B2 103.6(3) . . ?
B9 B5 B2 58.6(3) . . ?
B4 B5 B2 93.4(3) . . ?
C1 B5 H5 122.2 . . ?
B8 B5 H5 120.3 . . ?
B9 B5 H5 121.0 . . ?
B4 B5 H5 129.0 . . ?
B2 B5 H5 129.3 . . ?
C62 Fe6 C61 97.4(2) . . ?
C62 Fe6 B10 84.8(2) . . ?
C61 Fe6 B10 168.0(2) . . ?
C62 Fe6 N63 96.23(18) . . ?
C61 Fe6 N63 93.79(17) . . ?
B10 Fe6 N63 97.77(17) . . ?
C62 Fe6 B7 132.84(19) . . ?
C61 Fe6 B7 129.49(19) . . ?
B10 Fe6 B7 48.33(18) . . ?
N63 Fe6 B7 86.91(16) . . ?
C62 Fe6 B2 106.7(2) . . ?
C61 Fe6 B2 78.7(2) . . ?
B10 Fe6 B2 89.3(2) . . ?
N63 Fe6 B2 156.50(17) . . ?
B7 Fe6 B2 81.17(19) . . ?
C62 Fe6 B3 161.2(2) . . ?
C61 Fe6 B3 82.9(2) . . ?
B10 Fe6 B3 91.3(2) . . ?
N63 Fe6 B3 102.48(16) . . ?
B7 Fe6 B3 48.11(18) . . ?
B2 Fe6 B3 54.79(19) . . ?
C62 Fe6 B9 80.5(2) . . ?
C61 Fe6 B9 120.5(2) . . ?
B10 Fe6 B9 47.99(19) . . ?
N63 Fe6 B9 145.69(16) . . ?
B7 Fe6 B9 71.76(19) . . ?
B2 Fe6 B9 47.08(19) . . ?
B3 Fe6 B9 83.3(2) . . ?
B10 B7 B3 119.6(4) . . ?
B10 B7 B4 113.4(4) . . ?
B3 B7 B4 63.1(3) . . ?
B10 B7 B8 56.5(3) . . ?
B3 B7 B8 106.9(3) . . ?
B4 B7 B8 59.9(3) . . ?
B10 B7 P1 108.2(3) . . ?
B3 B7 P1 118.4(3) . . ?
B4 B7 P1 128.6(3) . . ?
B8 B7 P1 132.1(3) . . ?
B10 B7 Fe6 62.2(2) . . ?
B3 B7 Fe6 66.6(2) . . ?
B4 B7 Fe6 114.5(3) . . ?
B8 B7 Fe6 100.5(3) . . ?
P1 B7 Fe6 110.8(2) . . ?
B10 B8 B5 114.6(4) . . ?
B10 B8 B4 114.5(4) . . ?
B5 B8 B4 60.6(3) . . ?
B10 B8 B7 58.9(3) . . ?
B5 B8 B7 100.4(3) . . ?
B4 B8 B7 58.8(3) . . ?
B10 B8 B9 59.4(3) . . ?
B5 B8 B9 59.4(3) . . ?
B4 B8 B9 102.5(3) . . ?
B7 B8 B9 89.7(3) . . ?
B10 B8 H8 115.6 . . ?
B5 B8 H8 120.5 . . ?
B4 B8 H8 119.9 . . ?
B7 B8 H8 132.3 . . ?
B9 B8 H8 130.8 . . ?
B10 B9 B2 115.4(4) . . ?
B10 B9 B5 110.8(4) . . ?
B2 B9 B5 61.1(3) . . ?
B10 B9 B8 55.8(3) . . ?
B2 B9 B8 103.3(3) . . ?
B5 B9 B8 58.9(3) . . ?
B10 B9 Fe6 60.1(2) . . ?
B2 B9 Fe6 64.8(2) . . ?
B5 B9 Fe6 110.4(3) . . ?
B8 B9 Fe6 97.3(3) . . ?
B10 B9 H9 118.8 . . ?
B2 B9 H9 118.2 . . ?
B5 B9 H9 119.4 . . ?
B8 B9 H9 130.6 . . ?
Fe6 B9 H9 123.2 . . ?
B8 B10 B7 64.6(3) . . ?
B8 B10 B9 64.7(3) . . ?
B7 B10 B9 95.9(3) . . ?
B8 B10 Fe6 110.7(3) . . ?
B7 B10 Fe6 69.5(2) . . ?
B9 B10 Fe6 71.9(2) . . ?
B8 B10 H10 127.4 . . ?
B7 B10 H10 132.7 . . ?
B9 B10 H10 131.4 . . ?
Fe6 B10 H10 121.9 . . ?
C12 C11 C16 119.6(4) . . ?
C12 C11 P1 119.2(3) . . ?
C16 C11 P1 121.1(3) . . ?
C11 C12 C13 119.2(4) . . ?
C11 C12 H12 120.4 . . ?
C13 C12 H12 120.4 . . ?
C14 C13 C12 120.6(4) . . ?
C14 C13 H13 119.7 . . ?
C12 C13 H13 119.7 . . ?
C15 C14 C13 120.2(4) . . ?
C15 C14 H14 119.9 . . ?
C13 C14 H14 119.9 . . ?
C14 C15 C16 119.7(4) . . ?
C14 C15 H15 120.2 . . ?
C16 C15 H15 120.2 . . ?
C15 C16 C11 120.7(4) . . ?
C15 C16 H16 119.6 . . ?
C11 C16 H16 119.6 . . ?
C26 C21 C22 119.8(4) . . ?
C26 C21 P1 121.9(3) . . ?
C22 C21 P1 118.2(3) . . ?
C23 C22 C21 119.5(4) . . ?
C23 C22 H22 120.3 . . ?
C21 C22 H22 120.3 . . ?
C24 C23 C22 120.9(5) . . ?
C24 C23 H23 119.6 . . ?
C22 C23 H23 119.6 . . ?
C23 C24 C25 120.0(4) . . ?
C23 C24 H24 120.0 . . ?
C25 C24 H24 120.0 . . ?
C24 C25 C26 120.4(4) . . ?
C24 C25 H25 119.8 . . ?
C26 C25 H25 119.8 . . ?
C25 C26 C21 119.3(4) . . ?
C25 C26 H26 120.3 . . ?
C21 C26 H26 120.3 . . ?
N63 C27 P1 111.6(3) . . ?
N63 C27 H27A 109.3 . . ?
P1 C27 H27A 109.3 . . ?
N63 C27 H27B 109.3 . . ?
P1 C27 H27B 109.3 . . ?
H27A C27 H27B 108.0 . . ?
N63 C28 H28A 109.5 . . ?
N63 C28 H28B 109.5 . . ?
H28A C28 H28B 109.5 . . ?
N63 C28 H28C 109.5 . . ?
H28A C28 H28C 109.5 . . ?
H28B C28 H28C 109.5 . . ?
N63 C29 H29A 109.5 . . ?
N63 C29 H29B 109.5 . . ?
H29A C29 H29B 109.5 . . ?
N63 C29 H29C 109.5 . . ?
H29A C29 H29C 109.5 . . ?
H29B C29 H29C 109.5 . . ?
Cl4 C30 Cl3 112.4(3) . . ?
Cl4 C30 H30A 109.1 . . ?
Cl3 C30 H30A 109.1 . . ?
Cl4 C30 H30B 109.1 . . ?
Cl3 C30 H30B 109.1 . . ?
H30A C30 H30B 107.9 . . ?
O61 C61 Fe6 176.7(4) . . ?
O62 C62 Fe6 175.2(4) . . ?
C29 N63 C28 106.5(3) . . ?
C29 N63 C27 106.5(3) . . ?
C28 N63 C27 107.2(3) . . ?
C29 N63 Fe6 112.1(3) . . ?
C28 N63 Fe6 111.3(2) . . ?
C27 N63 Fe6 113.0(2) . . ?

loop_
_geom_bond_atom_site_label_1
_geom_bond_atom_site_label_2
_geom_bond_distance
_geom_bond_site_symmetry_2
_geom_bond_publ_flag
P1 C21 1.797(4) . ?
P1 C11 1.805(4) . ?
P1 C27 1.814(4) . ?
P1 B7 1.895(5) . ?
C1 B4 1.591(7) . ?
C1 B5 1.595(7) . ?
C1 B3 1.606(7) . ?
C1 B2 1.611(7) . ?
C1 H1 1.1200 . ?
B2 B9 1.764(7) . ?
B2 B5 1.808(7) . ?
B2 B3 2.007(7) . ?
B2 Fe6 2.180(5) . ?
B2 H2 1.1200 . ?
Cl3 C30 1.764(4) . ?
B3 B7 1.770(6) . ?
B3 B4 1.856(8) . ?
B3 Fe6 2.181(5) . ?
B3 H3 1.1200 . ?
Cl4 C30 1.741(4) . ?
B4 B7 1.775(7) . ?
B4 B8 1.796(7) . ?
B4 B5 1.807(7) . ?
B4 H4 1.1200 . ?
B5 B8 1.784(6) . ?
B5 B9 1.795(7) . ?
B5 H5 1.1200 . ?
Fe6 C62 1.764(5) . ?
Fe6 C61 1.777(5) . ?
Fe6 B10 2.039(5) . ?
Fe6 N63 2.147(3) . ?
Fe6 B7 2.160(5) . ?
Fe6 B9 2.235(5) . ?
B7 B10 1.723(7) . ?
B7 B8 1.818(7) . ?
B8 B10 1.679(7) . ?
B8 B9 1.836(7) . ?
B8 H8 1.1200 . ?
B9 B10 1.747(7) . ?
B9 H9 1.1200 . ?
B10 H10 1.1200 . ?
C11 C12 1.387(5) . ?
C11 C16 1.390(6) . ?
C12 C13 1.391(6) . ?
C12 H12 0.9500 . ?
C13 C14 1.380(6) . ?
C13 H13 0.9500 . ?
C14 C15 1.373(6) . ?
C14 H14 0.9500 . ?
C15 C16 1.380(6) . ?
C15 H15 0.9500 . ?
C16 H16 0.9500 . ?
C21 C26 1.396(5) . ?
C21 C22 1.396(6) . ?
C22 C23 1.382(6) . ?
C22 H22 0.9500 . ?
C23 C24 1.374(7) . ?
C23 H23 0.9500 . ?
C24 C25 1.376(7) . ?
C24 H24 0.9500 . ?
C25 C26 1.393(6) . ?
C25 H25 0.9500 . ?
C26 H26 0.9500 . ?
C27 N63 1.499(5) . ?
C27 H27A 0.9900 . ?
C27 H27B 0.9900 . ?
C28 N63 1.496(5) . ?
C28 H28A 0.9800 . ?
C28 H28B 0.9800 . ?
C28 H28C 0.9800 . ?
C29 N63 1.482(5) . ?
C29 H29A 0.9800 . ?
C29 H29B 0.9800 . ?
C29 H29C 0.9800 . ?
C30 H30A 0.9900 . ?
C30 H30B 0.9900 . ?
O61 C61 1.147(5) . ?
O62 C62 1.158(5) . ?
